data_7057353
loop_
_publ_author_name
'Bedekovi\'c, Nikola'
'Stilinovi\'c, Vladimir'
'Fri\<s\<ci\'c, Tomislav'
'Cin\<ci\'c, Dominik'

_publ_section_title
;
 Comparison of isomericmeta- andpara-diiodotetrafluorobenzene as halogen
 bond donors in crystal engineering
;
_journal_issue 13
_journal_name_full 'New Journal of Chemistry'
_journal_page_first 10584
_journal_paper_doi 10.1039/C8NJ01368C
_journal_volume 42
_journal_year 2018
_chemical_formula_moiety 'C6 F4 I2, 2(C9 H7 N)'
_chemical_formula_sum 'C24 H14 F4 I2 N2'
_chemical_formula_weight 660.18
_space_group_crystal_system monoclinic
_space_group_IT_number 14
_space_group_name_Hall '-P 2yn'
_space_group_name_H-M_alt 'P 1 21/n 1'
_symmetry_space_group_name_Hall '-P 2yn'
_symmetry_space_group_name_H-M 'P 1 21/n 1'
_atom_sites_solution_hydrogens geom
_audit_creation_method SHELXL-2014/7
_audit_update_record
;
2018-04-25 deposited with the CCDC.
2018-04-27 downloaded from the CCDC.
;
_cell_angle_alpha 90
_cell_angle_beta 93.759(7)
_cell_angle_gamma 90
_cell_formula_units_Z 2
_cell_length_a 4.2847(4)
_cell_length_b 11.5355(13)
_cell_length_c 22.4615(17)
_cell_measurement_reflns_used 3294
_cell_measurement_temperature 150(2)
_cell_measurement_theta_max 37.7225
_cell_measurement_theta_min 3.9671
_cell_volume 1107.80(18)
_computing_cell_refinement
;
        CrysAlis RED, Oxford Diffraction Ltd.,
        Version 1.171.32.29 (release 10-06-2008 CrysAlis171 .NET)
        (compiled Jun 10 2008,16:49:55)
;
_computing_data_collection
;
        CrysAlis CCD, Oxford Diffraction Ltd.,
        Version 1.171.32.29 (release 10-06-2008 CrysAlis171 .NET)
        (compiled Jun 10 2008,16:49:55)
;
_computing_data_reduction
;
        CrysAlis RED, Oxford Diffraction Ltd.,
        Version 1.171.32.29 (release 10-06-2008 CrysAlis171 .NET)
        (compiled Jun 10 2008,16:49:55)
;
_computing_molecular_graphics 'MERCURY (C.F. Macrae et al , 2008)'
_computing_publication_material 'SHELXL-2014/7 (Sheldrick, 2014)'
_computing_structure_refinement 'SHELXL-2014/7 (Sheldrick, 2014)'
_computing_structure_solution 'SHELXS-97 (Sheldrick, 1990)'
_diffrn_ambient_temperature 150(2)
_diffrn_measured_fraction_theta_full 0.996
_diffrn_measured_fraction_theta_max 0.996
_diffrn_measurement_device_type
;
Oxford Diffraction Xcalibur CCD
diffractometer
;
_diffrn_measurement_method 'omega scan'
_diffrn_radiation_type MoK\a
_diffrn_radiation_wavelength 0.71073
_diffrn_reflns_av_R_equivalents 0.0298
_diffrn_reflns_av_unetI/netI 0.0321
_diffrn_reflns_Laue_measured_fraction_full 0.996
_diffrn_reflns_Laue_measured_fraction_max 0.996
_diffrn_reflns_limit_h_max 5
_diffrn_reflns_limit_h_min -5
_diffrn_reflns_limit_k_max 13
_diffrn_reflns_limit_k_min -13
_diffrn_reflns_limit_l_max 26
_diffrn_reflns_limit_l_min -22
_diffrn_reflns_number 6919
_diffrn_reflns_point_group_measured_fraction_full 0.996
_diffrn_reflns_point_group_measured_fraction_max 0.996
_diffrn_reflns_theta_full 24.993
_diffrn_reflns_theta_max 24.993
_diffrn_reflns_theta_min 3.973
_diffrn_source 'Enhance (Mo) X-ray Source'
_exptl_absorpt_coefficient_mu 2.887
_exptl_absorpt_correction_T_max 1.00000
_exptl_absorpt_correction_T_min 0.46693
_exptl_absorpt_correction_type multi-scan
_exptl_absorpt_process_details
;
CrysAlis RED, Oxford Diffraction Ltd.,
Version 1.171.32.29 (release 10-06-2008 CrysAlis171 .NET)
(compiled Jun 10 2008,16:49:55)
Empirical absorption correction using spherical harmonics,
 implemented in SCALE3 ABSPACK scaling algorithm.
;
_exptl_crystal_colour colourless
_exptl_crystal_density_diffrn 1.979
_exptl_crystal_description block
_exptl_crystal_F_000 628
_exptl_crystal_size_max 0.61
_exptl_crystal_size_mid 0.55
_exptl_crystal_size_min 0.41
_refine_diff_density_max 0.415
_refine_diff_density_min -0.496
_refine_diff_density_rms 0.090
_refine_ls_extinction_method none
_refine_ls_goodness_of_fit_ref 0.963
_refine_ls_hydrogen_treatment constr
_refine_ls_matrix_type full
_refine_ls_number_parameters 145
_refine_ls_number_reflns 1935
_refine_ls_number_restraints 0
_refine_ls_restrained_S_all 0.963
_refine_ls_R_factor_all 0.0365
_refine_ls_R_factor_gt 0.0240
_refine_ls_shift/su_max 0.001
_refine_ls_shift/su_mean 0.000
_refine_ls_structure_factor_coef Fsqd
_refine_ls_weighting_details 'w=1/[\s^2^(Fo^2^)+(0.0275P)^2^] where P=(Fo^2^+2Fc^2^)/3'
_refine_ls_weighting_scheme calc
_refine_ls_wR_factor_gt 0.0502
_refine_ls_wR_factor_ref 0.0520
_reflns_Friedel_coverage 0.000
_reflns_number_gt 1474
_reflns_number_total 1935
_reflns_threshold_expression 'I > 2\s(I)'
_cod_data_source_file c8nj01368c2.cif
_cod_data_source_block III14
_cod_depositor_comments 'Adding full bibliography for 7057346--7057365.cif.'
_cod_database_code 7057353
_shelx_shelxl_version_number 2014/7
_shelx_space_group_comment
;
The symmetry employed for this shelxl refinement is uniquely defined
by the following loop, which should always be used as a source of
symmetry information in preference to the above space-group names.
They are only intended as comments.
;

loop_
_space_group_symop_operation_xyz
'x, y, z'
'-x+1/2, y+1/2, -z+1/2'
'-x, -y, -z'
'x-1/2, -y-1/2, z-1/2'

loop_
_atom_site_label
_atom_site_type_symbol
_atom_site_fract_x
_atom_site_fract_y
_atom_site_fract_z
_atom_site_U_iso_or_equiv
_atom_site_adp_type
_atom_site_occupancy
_atom_site_site_symmetry_order
_atom_site_calc_flag
_atom_site_refinement_flags_posn
_atom_site_refinement_flags_adp
I1 I 0.21597(5) 0.46506(3) 0.64154(2) 0.04564(10) Uani 1 1 d . .
F1 F 0.1665(5) 0.6733(2) 0.54578(9) 0.0585(6) Uani 1 1 d . .
F2 F 0.5974(5) 0.2978(2) 0.55862(9) 0.0594(6) Uani 1 1 d . .
N1 N 0.5033(7) 0.9131(3) 0.74348(12) 0.0497(9) Uani 1 1 d . .
C12 C 0.3329(8) 0.5864(4) 0.52426(14) 0.0402(9) Uani 1 1 d . .
C10 C 0.5465(8) 0.3981(4) 0.53056(14) 0.0400(9) Uani 1 1 d . .
C9 C 0.4060(8) 0.9574(4) 0.68907(15) 0.0457(10) Uani 1 1 d . .
C8 C 0.2196(10) 1.0571(4) 0.68593(19) 0.0596(12) Uani 1 1 d . .
H7 H 0.1636 1.0923 0.7209 0.072 Uiso 1 1 calc R U
C2 C 0.7640(10) 0.7610(5) 0.6950(2) 0.0694(13) Uani 1 1 d . .
H2 H 0.8839 0.6939 0.6988 0.083 Uiso 1 1 calc R U
C1 C 0.6754(9) 0.8206(5) 0.74510(17) 0.0581(12) Uani 1 1 d . .
H1 H 0.7448 0.7921 0.7824 0.070 Uiso 1 1 calc R U
C7 C 0.1197(10) 1.1031(5) 0.63249(18) 0.0693(13) Uani 1 1 d . .
H6 H -0.0033 1.1696 0.6310 0.083 Uiso 1 1 calc R U
C4 C 0.4876(8) 0.9024(4) 0.63560(15) 0.0513(11) Uani 1 1 d . .
C6 C 0.2019(12) 1.0504(5) 0.5794(2) 0.0761(16) Uani 1 1 d . .
H5 H 0.1345 1.0826 0.5429 0.091 Uiso 1 1 calc R U
C3 C 0.6694(9) 0.8040(5) 0.6406(2) 0.0660(14) Uani 1 1 d . .
H3 H 0.7280 0.7668 0.6063 0.079 Uiso 1 1 calc R U
C5 C 0.3785(11) 0.9531(5) 0.58107(18) 0.0652(13) Uani 1 1 d . .
H4 H 0.4290 0.9189 0.5454 0.078 Uiso 1 1 calc R U
C11 C 0.3790(7) 0.4861(4) 0.55633(14) 0.0374(9) Uani 1 1 d . .

loop_
_atom_site_aniso_label
_atom_site_aniso_U_11
_atom_site_aniso_U_22
_atom_site_aniso_U_33
_atom_site_aniso_U_23
_atom_site_aniso_U_13
_atom_site_aniso_U_12
I1 0.04484(14) 0.05619(19) 0.03630(13) -0.00112(13) 0.00586(9) -0.00160(14)
F1 0.0700(14) 0.0521(17) 0.0548(12) -0.0061(11) 0.0158(10) 0.0180(13)
F2 0.0788(15) 0.0450(17) 0.0551(13) 0.0103(11) 0.0102(11) 0.0085(13)
N1 0.0512(17) 0.057(3) 0.0420(17) -0.0054(16) 0.0103(13) 0.0005(18)
C12 0.0392(18) 0.042(3) 0.0395(19) -0.0055(18) -0.0008(15) 0.0072(18)
C10 0.0434(19) 0.039(3) 0.0370(18) 0.0025(17) -0.0009(14) 0.0008(19)
C9 0.0457(19) 0.050(3) 0.0419(19) -0.0062(19) 0.0107(15) -0.012(2)
C8 0.069(3) 0.054(4) 0.056(2) -0.010(2) 0.008(2) -0.006(2)
C2 0.058(2) 0.066(4) 0.084(3) -0.019(3) 0.005(2) 0.007(2)
C1 0.056(2) 0.060(4) 0.059(2) -0.002(2) 0.003(2) -0.002(2)
C7 0.083(3) 0.059(4) 0.065(3) 0.003(2) -0.003(2) 0.000(3)
C4 0.048(2) 0.066(3) 0.042(2) -0.014(2) 0.0140(16) -0.016(2)
C6 0.090(3) 0.083(5) 0.054(3) 0.011(3) -0.001(2) -0.027(3)
C3 0.059(3) 0.074(4) 0.067(3) -0.031(3) 0.021(2) -0.006(3)
C5 0.075(3) 0.075(4) 0.047(2) -0.007(2) 0.017(2) -0.017(3)
C11 0.0341(17) 0.045(3) 0.0335(17) -0.0044(16) 0.0021(14) -0.0031(17)

loop_
_atom_type_symbol
_atom_type_description
_atom_type_scat_dispersion_real
_atom_type_scat_dispersion_imag
_atom_type_scat_source
C C 0.0033 0.0016 'International Tables Vol C Tables 4.2.6.8 and 6.1.1.4'
H H 0.0000 0.0000 'International Tables Vol C Tables 4.2.6.8 and 6.1.1.4'
N N 0.0061 0.0033 'International Tables Vol C Tables 4.2.6.8 and 6.1.1.4'
F F 0.0171 0.0103 'International Tables Vol C Tables 4.2.6.8 and 6.1.1.4'
I I -0.4742 1.8119 'International Tables Vol C Tables 4.2.6.8 and 6.1.1.4'

loop_
_geom_angle_atom_site_label_1
_geom_angle_atom_site_label_2
_geom_angle_atom_site_label_3
_geom_angle
_geom_angle_site_symmetry_1
_geom_angle_site_symmetry_3
C1 N1 C9 118.3(3) . .
F1 C12 C11 120.3(3) . .
F1 C12 C10 117.8(4) . 3_666
C11 C12 C10 122.0(3) . 3_666
F2 C10 C12 118.5(3) . 3_666
F2 C10 C11 120.7(3) . .
C12 C10 C11 120.8(4) 3_666 .
N1 C9 C8 119.5(3) . .
N1 C9 C4 120.7(4) . .
C8 C9 C4 119.7(4) . .
C7 C8 C9 120.8(4) . .
C3 C2 C1 117.8(5) . .
N1 C1 C2 124.7(4) . .
C8 C7 C6 120.0(5) . .
C3 C4 C5 124.5(4) . .
C3 C4 C9 117.9(4) . .
C5 C4 C9 117.6(5) . .
C5 C6 C7 120.5(4) . .
C2 C3 C4 120.6(4) . .
C6 C5 C4 121.4(4) . .
C12 C11 C10 117.2(3) . .
C12 C11 I1 122.2(3) . .
C10 C11 I1 120.5(3) . .

loop_
_geom_bond_atom_site_label_1
_geom_bond_atom_site_label_2
_geom_bond_distance
_geom_bond_site_symmetry_2
I1 C11 2.094(3) .
F1 C12 1.339(4) .
F2 C10 1.329(4) .
N1 C1 1.295(6) .
N1 C9 1.365(5) .
C12 C11 1.370(5) .
C12 C10 1.378(4) 3_666
C10 C12 1.378(4) 3_666
C10 C11 1.391(5) .
C9 C8 1.399(6) .
C9 C4 1.422(5) .
C8 C7 1.356(6) .
C2 C3 1.358(6) .
C2 C1 1.392(6) .
C7 C6 1.403(6) .
C4 C3 1.376(7) .
C4 C5 1.409(6) .
C6 C5 1.353(7) .
